data_4330030
loop_
_publ_author_name
'Chunmeng Liu'
'Hongbin Liang'
'Xiaojun Kuang'
'Jiuping Zhong'
'Shuaishuai Sun'
'Ye Tao'

_publ_section_title
;
 Structure Refinement and Two-Center Luminescence of Ca3La3(BO3)5: Ce3+
 under VUV-UV Excitation
;
_journal_name_full 'Inorganic Chemistry'
_journal_page_first 8802
_journal_page_last 8809
_journal_paper_doi 10.1021/ic3006053
_journal_volume 51
_journal_year 2012
_chemical_formula_sum 'B5 Ca3 La3 O15'
_space_group_IT_number 186
_symmetry_space_group_name_Hall 'P 6c -2c'
_symmetry_space_group_name_H-M 'P 63 m c'
_cell_angle_alpha 90
_cell_angle_beta 90
_cell_angle_gamma 120
_cell_formula_units_Z 4
_cell_length_a 10.50975
_cell_length_b 10.50975
_cell_length_c 6.41935
_cell_volume 614.054
_cod_data_source_file ic3006053_Ca3La3.cif
_cod_data_source_block f
_cod_original_cell_volume 614.0538
_cod_original_formula_sum 'Ca3 La3 B5 O15'
_cod_database_code 4330030

loop_
_symmetry_equiv_pos_as_xyz
'-x, -x+y, z+1/2'
'-x, -y, z+1/2'
'-x+y, -x, z'
'-x+y, y, z'
'-y, -x, z'
'-y, x-y, z'
'y, -x+y, z+1/2'
'y, x, z+1/2'
'x-y, -y, z+1/2'
'x-y, x, z+1/2'
'x, y, z'
'x, x-y, z'

loop_
_atom_site_label
_atom_site_type_symbol
_atom_site_symmetry_multiplicity
_atom_site_fract_x
_atom_site_fract_y
_atom_site_fract_z
_atom_site_occupancy
_atom_site_B_iso_or_equiv
Ca1 Ca 0 0.47344 0.52656 0.7641 1 1.0346
La1 La 0 0.15609 0.84391 0.08342 1 1.0346
B1 B 0 0.19841 0.80159 0.54972 1 0.4895
B2 B 0 0 0 0.25491 1 0.4895
B3 B 0 0.6666667 0.3333333 0.59803 1 0.4895
O1 O 0 0.62393 0.926 0.44679 1 1.0386
O2 O 0 0.07461 0.92539 0.74311 1 1.0386
O3 O 0 0.59095 0.40905 0.58323 1 1.0386
O4 O 0 0.22581 0.77419 0.74553 1 1.0386
